data_4305288
loop_
_publ_author_name
'Ewan Galbraith'
'Thomas M. Fyles'
'Frank Marken'
'Matthew G. Davidson'
'Tony D. James'

_publ_contact_author_address
;Department of Chemistry,
University of Bath,
Bath 
BA1 7AY UK
;
_publ_contact_author_email m.g.davidson@bath.ac.uk
_publ_contact_author_name 'Matthew G. Davidson'
_publ_section_title
;
Fluorescent Boron Bis(phenolate) with Association Response to Chloride and
Dissociation Response to Fluoride
;
_journal_name_full 'Inorganic Chemistry'
_journal_page_first 6236
_journal_page_last 6244
_journal_paper_doi 10.1021/ic800204q
_journal_volume 47
_journal_year 2008
_chemical_formula_sum 'C48 H62 B2 O4'
_chemical_formula_weight 724.60
_space_group_IT_number 15
_symmetry_cell_setting monoclinic
_symmetry_Int_Tables_number 15
_symmetry_space_group_name_Hall '-C 2yc'
_symmetry_space_group_name_H-M 'C 1 2/c 1'
_atom_sites_solution_hydrogens geom
_atom_sites_solution_primary direct
_atom_sites_solution_secondary difmap
_audit_creation_method SHELXL-97
_cell_angle_alpha 90.00
_cell_angle_beta 95.4120(10)
_cell_angle_gamma 90.00
_cell_formula_units_Z 4
_cell_length_a 26.7710(6)
_cell_length_b 8.6100(2)
_cell_length_c 18.6130(5)
_cell_measurement_temperature 150(2)
_cell_volume 4271.14(18)
_computing_cell_refinement 'HKL Scalepack (Otwinski & Minor, 1997)'
_computing_data_collection 'Collect (Nonius BV, 1997-2000)'
_computing_data_reduction 'HKL Denzo & Scalepack (Otwinski & Minor 1997)'
_computing_structure_refinement 'SHELXL-97 (Sheldrick, 1997)'
_computing_structure_solution 'SHELXS-97 (Sheldrick, 1990)'
_diffrn_ambient_temperature 150(2)
_diffrn_measured_fraction_theta_full 0.996
_diffrn_measured_fraction_theta_max 0.996
_diffrn_measurement_device_type 'Nonius Kappa CCD'
_diffrn_measurement_method CCD
_diffrn_radiation_monochromator graphite
_diffrn_radiation_type MoK\a
_diffrn_radiation_wavelength 0.71073
_diffrn_reflns_av_R_equivalents 0.0581
_diffrn_reflns_av_sigmaI/netI 0.0432
_diffrn_reflns_limit_h_max 34
_diffrn_reflns_limit_h_min -34
_diffrn_reflns_limit_k_max 11
_diffrn_reflns_limit_k_min -11
_diffrn_reflns_limit_l_max 24
_diffrn_reflns_limit_l_min -24
_diffrn_reflns_number 40947
_diffrn_reflns_theta_full 27.48
_diffrn_reflns_theta_max 27.48
_diffrn_reflns_theta_min 3.84
_diffrn_source 'fine-focus sealed tube'
_exptl_absorpt_coefficient_mu 0.069
_exptl_absorpt_correction_type none
_exptl_absorpt_process_details none
_exptl_crystal_colour Colorless
_exptl_crystal_density_diffrn 1.127
_exptl_crystal_density_method 'not measured'
_exptl_crystal_description Block
_exptl_crystal_F_000 1568
_exptl_crystal_size_max 0.25
_exptl_crystal_size_mid 0.13
_exptl_crystal_size_min 0.13
_refine_diff_density_max 0.589
_refine_diff_density_min -0.385
_refine_diff_density_rms 0.074
_refine_ls_extinction_method none
_refine_ls_goodness_of_fit_ref 1.023
_refine_ls_hydrogen_treatment mixed
_refine_ls_matrix_type full
_refine_ls_number_parameters 272
_refine_ls_number_reflns 4871
_refine_ls_number_restraints 0
_refine_ls_restrained_S_all 1.023
_refine_ls_R_factor_all 0.0860
_refine_ls_R_factor_gt 0.0555
_refine_ls_shift/su_max 0.000
_refine_ls_shift/su_mean 0.000
_refine_ls_structure_factor_coef Fsqd
_refine_ls_weighting_details 'calc w=1/[\s^2^(Fo^2^)+(0.0955P)^2^+1.9562P] where P=(Fo^2^+2Fc^2^)/3'
_refine_ls_weighting_scheme calc
_refine_ls_wR_factor_gt 0.1457
_refine_ls_wR_factor_ref 0.1683
_reflns_number_gt 3413
_reflns_number_total 4871
_reflns_threshold_expression >2sigma(I)
_cod_data_source_file ic800204q-file002_3.cif
_cod_data_source_block Coumpound5_C7H8(h06mgd11)
_cod_original_sg_symbol_H-M 'C 2/c'
_cod_database_code 4305288

loop_
_symmetry_equiv_pos_as_xyz
'x, y, z'
'-x, y, -z+1/2'
'x+1/2, y+1/2, z'
'-x+1/2, y+1/2, -z+1/2'
'-x, -y, -z'
'x, -y, z-1/2'
'-x+1/2, -y+1/2, -z'
'x+1/2, -y+1/2, z-1/2'

loop_
_atom_site_label
_atom_site_type_symbol
_atom_site_fract_x
_atom_site_fract_y
_atom_site_fract_z
_atom_site_U_iso_or_equiv
_atom_site_adp_type
_atom_site_occupancy
_atom_site_symmetry_multiplicity
_atom_site_calc_flag
_atom_site_refinement_flags
_atom_site_disorder_assembly
_atom_site_disorder_group
O1 O 0.32297(4) 0.01747(12) 0.15893(6) 0.0302(3) Uani 1 1 d . . .
B1 B 0.27774(7) 0.0350(2) 0.18703(10) 0.0303(4) Uani 1 1 d . . .
H1 H 0.2971(10) 0.197(3) 0.2591(15) 0.076(8) Uiso 1 1 d . . .
O2 O 0.26863(5) 0.13445(15) 0.24042(7) 0.0416(3) Uani 1 1 d . . .
C11 C 0.36601(5) 0.10173(17) 0.18215(8) 0.0273(3) Uani 1 1 d . . .
C12 C 0.39940(5) 0.03850(17) 0.23734(8) 0.0281(3) Uani 1 1 d . . .
C13 C 0.44216(5) 0.12523(17) 0.25904(9) 0.0291(3) Uani 1 1 d . . .
H13 H 0.4647 0.0877 0.2977 0.035 Uiso 1 1 calc R . .
C14 C 0.45306(5) 0.26451(17) 0.22624(9) 0.0275(3) Uani 1 1 d . . .
C15 C 0.41995(5) 0.31850(17) 0.17033(9) 0.0287(3) Uani 1 1 d . . .
H15 H 0.4275 0.4133 0.1476 0.034 Uiso 1 1 calc R . .
C16 C 0.37590(6) 0.24014(18) 0.14573(8) 0.0291(3) Uani 1 1 d . . .
C17 C 0.39226(6) -0.12522(18) 0.26963(10) 0.0343(4) Uani 1 1 d . . .
C18 C 0.5000 0.3572(3) 0.2500 0.0335(5) Uani 1 2 d S . .
H18A H 0.4925 0.4254 0.2905 0.040 Uiso 0.50 1 calc PR . .
H18B H 0.5075 0.4254 0.2095 0.040 Uiso 0.50 1 calc PR . .
C19 C 0.34267(6) 0.3014(2) 0.07919(10) 0.0383(4) Uani 1 1 d . . .
C21 C 0.23318(5) -0.06791(18) 0.15353(8) 0.0294(3) Uani 1 1 d . . .
C22 C 0.18570(6) -0.05328(19) 0.17849(10) 0.0347(4) Uani 1 1 d . . .
H22 H 0.1807 0.0211 0.2148 0.042 Uiso 1 1 calc R . .
C23 C 0.14571(6) -0.1452(2) 0.15122(11) 0.0418(4) Uani 1 1 d . . .
H23 H 0.1136 -0.1329 0.1684 0.050 Uiso 1 1 calc R . .
C24 C 0.15293(7) -0.2546(2) 0.09898(11) 0.0442(5) Uani 1 1 d . . .
H24 H 0.1257 -0.3179 0.0801 0.053 Uiso 1 1 calc R . .
C25 C 0.19948(7) -0.2724(2) 0.07411(10) 0.0425(4) Uani 1 1 d . . .
H25 H 0.2043 -0.3486 0.0385 0.051 Uiso 1 1 calc R . .
C26 C 0.23926(6) -0.17978(19) 0.10085(9) 0.0358(4) Uani 1 1 d . . .
H26 H 0.2711 -0.1926 0.0831 0.043 Uiso 1 1 calc R . .
C27 C 0.39286(7) -0.2468(2) 0.20957(11) 0.0450(5) Uani 1 1 d . . .
H27A H 0.4243 -0.2384 0.1868 0.067 Uiso 1 1 calc R . .
H27B H 0.3645 -0.2288 0.1733 0.067 Uiso 1 1 calc R . .
H27C H 0.3902 -0.3509 0.2301 0.067 Uiso 1 1 calc R . .
C28 C 0.34324(7) -0.1397(2) 0.30691(10) 0.0399(4) Uani 1 1 d . . .
H28A H 0.3148 -0.1539 0.2703 0.060 Uiso 1 1 calc R . .
H28B H 0.3382 -0.0451 0.3346 0.060 Uiso 1 1 calc R . .
H28C H 0.3456 -0.2294 0.3395 0.060 Uiso 1 1 calc R . .
C29 C 0.43525(7) -0.1646(2) 0.32756(13) 0.0527(5) Uani 1 1 d . . .
H29A H 0.4305 -0.2699 0.3457 0.079 Uiso 1 1 calc R . .
H29B H 0.4352 -0.0903 0.3674 0.079 Uiso 1 1 calc R . .
H29C H 0.4674 -0.1586 0.3064 0.079 Uiso 1 1 calc R . .
C30 C 0.33507(9) 0.1750(2) 0.02102(11) 0.0531(5) Uani 1 1 d . . .
H30A H 0.3678 0.1394 0.0081 0.080 Uiso 1 1 calc R . .
H30B H 0.3157 0.2176 -0.0218 0.080 Uiso 1 1 calc R . .
H30C H 0.3168 0.0874 0.0397 0.080 Uiso 1 1 calc R . .
C31 C 0.29167(7) 0.3594(3) 0.09982(13) 0.0564(6) Uani 1 1 d . . .
H31A H 0.2737 0.4116 0.0583 0.085 Uiso 1 1 calc R . .
H31B H 0.2969 0.4326 0.1401 0.085 Uiso 1 1 calc R . .
H31C H 0.2718 0.2710 0.1142 0.085 Uiso 1 1 calc R . .
C32 C 0.36745(8) 0.4391(3) 0.04392(12) 0.0560(6) Uani 1 1 d . . .
H32A H 0.4002 0.4070 0.0296 0.084 Uiso 1 1 calc R . .
H32B H 0.3720 0.5250 0.0785 0.084 Uiso 1 1 calc R . .
H32C H 0.3460 0.4730 0.0012 0.084 Uiso 1 1 calc R . .
C41 C 0.51950(14) 0.0973(4) -0.01323(18) 0.0744(19) Uani 0.50 1 d PG A -1
C42 C 0.52492(13) -0.0425(4) -0.04903(18) 0.053(2) Uani 0.50 1 d PG A -1
H42 H 0.5473 -0.0495 -0.0856 0.064 Uiso 0.50 1 calc PR A -1
C43 C 0.49759(17) -0.1720(3) -0.0313(3) 0.073(2) Uani 0.50 1 d PG A -1
H43 H 0.5013 -0.2675 -0.0558 0.088 Uiso 0.50 1 calc PR A -1
C44 C 0.46485(16) -0.1616(5) 0.0222(3) 0.099(3) Uani 0.50 1 d PG A -1
H44 H 0.4462 -0.2501 0.0343 0.119 Uiso 0.50 1 calc PR A -1
C45 C 0.45944(16) -0.0218(7) 0.0580(2) 0.091(3) Uani 0.50 1 d PG A -1
H45 H 0.4371 -0.0148 0.0945 0.109 Uiso 0.50 1 calc PR A -1
C46 C 0.48677(18) 0.1077(5) 0.04026(19) 0.073(3) Uani 0.50 1 d PG A -1
H46 H 0.4831 0.2032 0.0647 0.087 Uiso 0.50 1 calc PR A -1
C47 C 0.5398(2) 0.2513(5) -0.0341(3) 0.123(3) Uani 0.50 1 d PG A -1
H47A H 0.5749 0.2393 -0.0440 0.185 Uiso 0.50 1 calc PR A -1
H47B H 0.5376 0.3254 0.0054 0.185 Uiso 0.50 1 calc PR A -1
H47C H 0.5201 0.2898 -0.0775 0.185 Uiso 0.50 1 calc PR A -1

loop_
_atom_site_aniso_label
_atom_site_aniso_U_11
_atom_site_aniso_U_22
_atom_site_aniso_U_33
_atom_site_aniso_U_23
_atom_site_aniso_U_13
_atom_site_aniso_U_12
O1 0.0228(5) 0.0327(6) 0.0348(6) -0.0050(5) 0.0004(4) -0.0042(4)
B1 0.0272(8) 0.0309(9) 0.0324(10) -0.0007(7) 0.0001(7) 0.0001(7)
O2 0.0311(6) 0.0453(7) 0.0481(8) -0.0164(6) 0.0017(5) -0.0013(5)
C11 0.0208(7) 0.0291(8) 0.0319(8) -0.0055(6) 0.0016(6) -0.0017(6)
C12 0.0238(7) 0.0286(8) 0.0322(8) -0.0003(6) 0.0038(6) 0.0006(6)
C13 0.0225(7) 0.0304(8) 0.0340(8) -0.0004(6) 0.0013(6) 0.0028(6)
C14 0.0204(7) 0.0277(7) 0.0342(8) -0.0032(6) 0.0017(6) 0.0017(5)
C15 0.0254(7) 0.0278(7) 0.0326(8) 0.0001(6) 0.0012(6) -0.0003(6)
C16 0.0250(7) 0.0319(8) 0.0299(8) -0.0024(6) -0.0007(6) 0.0008(6)
C17 0.0300(8) 0.0302(8) 0.0424(10) 0.0041(7) 0.0028(7) -0.0014(6)
C18 0.0233(10) 0.0287(11) 0.0468(14) 0.000 -0.0054(9) 0.000
C19 0.0349(9) 0.0389(9) 0.0389(10) 0.0048(7) -0.0086(7) -0.0043(7)
C21 0.0263(7) 0.0301(8) 0.0314(8) 0.0037(6) -0.0002(6) -0.0007(6)
C22 0.0292(8) 0.0326(8) 0.0425(10) 0.0058(7) 0.0039(7) 0.0023(6)
C23 0.0255(8) 0.0427(10) 0.0566(12) 0.0145(9) 0.0010(8) -0.0022(7)
C24 0.0372(9) 0.0416(10) 0.0507(11) 0.0128(8) -0.0122(8) -0.0143(7)
C25 0.0510(10) 0.0374(9) 0.0374(10) -0.0034(7) -0.0039(8) -0.0115(8)
C26 0.0335(8) 0.0394(9) 0.0344(9) -0.0012(7) 0.0031(7) -0.0045(7)
C27 0.0473(10) 0.0312(9) 0.0583(12) -0.0009(8) 0.0155(9) 0.0024(8)
C28 0.0414(9) 0.0354(9) 0.0442(10) 0.0012(7) 0.0117(8) -0.0052(7)
C29 0.0432(10) 0.0436(10) 0.0685(14) 0.0228(10) -0.0089(9) -0.0048(8)
C30 0.0629(13) 0.0575(12) 0.0355(10) 0.0007(9) -0.0130(9) -0.0122(10)
C31 0.0390(10) 0.0653(13) 0.0618(14) 0.0130(11) -0.0123(9) 0.0123(9)
C32 0.0565(12) 0.0562(12) 0.0506(12) 0.0202(10) -0.0196(9) -0.0147(10)
C41 0.072(4) 0.095(5) 0.051(4) 0.025(3) -0.022(3) -0.018(3)
C42 0.032(2) 0.092(6) 0.038(3) -0.019(3) 0.014(2) 0.007(3)
C43 0.078(4) 0.075(5) 0.061(4) -0.010(3) -0.021(3) 0.013(3)
C44 0.068(4) 0.152(10) 0.072(4) 0.068(6) -0.020(3) -0.008(5)
C45 0.048(4) 0.138(8) 0.090(5) 0.033(5) 0.024(3) 0.031(4)
C46 0.103(6) 0.071(6) 0.043(3) -0.014(3) -0.006(4) 0.025(5)
C47 0.106(6) 0.170(9) 0.088(6) 0.045(6) -0.027(4) -0.017(6)

loop_
_atom_type_symbol
_atom_type_description
_atom_type_scat_dispersion_real
_atom_type_scat_dispersion_imag
_atom_type_scat_source
C C 0.0033 0.0016 'International Tables Vol C Tables 4.2.6.8 and 6.1.1.4'
H H 0.0000 0.0000 'International Tables Vol C Tables 4.2.6.8 and 6.1.1.4'
O O 0.0106 0.0060 'International Tables Vol C Tables 4.2.6.8 and 6.1.1.4'
B B 0.0013 0.0007 'International Tables Vol C Tables 4.2.6.8 and 6.1.1.4'

loop_
_geom_angle_atom_site_label_1
_geom_angle_atom_site_label_2
_geom_angle_atom_site_label_3
_geom_angle
_geom_angle_site_symmetry_1
_geom_angle_site_symmetry_3
_geom_angle_publ_flag
B1 O1 C11 123.89(12) . . ?
O2 B1 O1 125.25(15) . . ?
O2 B1 C21 117.87(14) . . ?
O1 B1 C21 116.88(14) . . ?
B1 O2 H1 115.2(15) . . ?
O1 C11 C12 118.32(13) . . ?
O1 C11 C16 118.57(13) . . ?
C12 C11 C16 122.93(13) . . ?
C13 C12 C11 116.89(14) . . ?
C13 C12 C17 120.15(14) . . ?
C11 C12 C17 122.80(13) . . ?
C14 C13 C12 122.40(14) . . ?
C14 C13 H13 118.8 . . ?
C12 C13 H13 118.8 . . ?
C15 C14 C13 118.35(13) . . ?
C15 C14 C18 119.78(13) . . ?
C13 C14 C18 121.88(14) . . ?
C14 C15 C16 123.07(14) . . ?
C14 C15 H15 118.5 . . ?
C16 C15 H15 118.5 . . ?
C15 C16 C11 116.23(14) . . ?
C15 C16 C19 120.08(14) . . ?
C11 C16 C19 123.60(13) . . ?
C27 C17 C29 107.58(15) . . ?
C27 C17 C28 109.87(14) . . ?
C29 C17 C28 106.15(15) . . ?
C27 C17 C12 109.13(14) . . ?
C29 C17 C12 111.11(13) . . ?
C28 C17 C12 112.84(13) . . ?
C14 C18 C14 116.58(18) . 2_655 ?
C14 C18 H18A 108.1 . . ?
C14 C18 H18A 108.1 2_655 . ?
C14 C18 H18B 108.1 . . ?
C14 C18 H18B 108.1 2_655 . ?
H18A C18 H18B 107.3 . . ?
C30 C19 C32 106.22(16) . . ?
C30 C19 C31 110.19(16) . . ?
C32 C19 C31 106.62(16) . . ?
C30 C19 C16 110.53(14) . . ?
C32 C19 C16 111.48(14) . . ?
C31 C19 C16 111.60(15) . . ?
C26 C21 C22 117.72(14) . . ?
C26 C21 B1 122.36(14) . . ?
C22 C21 B1 119.87(15) . . ?
C23 C22 C21 121.36(16) . . ?
C23 C22 H22 119.3 . . ?
C21 C22 H22 119.3 . . ?
C24 C23 C22 119.49(16) . . ?
C24 C23 H23 120.3 . . ?
C22 C23 H23 120.3 . . ?
C25 C24 C23 120.24(16) . . ?
C25 C24 H24 119.9 . . ?
C23 C24 H24 119.9 . . ?
C24 C25 C26 120.27(17) . . ?
C24 C25 H25 119.9 . . ?
C26 C25 H25 119.9 . . ?
C25 C26 C21 120.91(16) . . ?
C25 C26 H26 119.5 . . ?
C21 C26 H26 119.5 . . ?
C17 C27 H27A 109.5 . . ?
C17 C27 H27B 109.5 . . ?
H27A C27 H27B 109.5 . . ?
C17 C27 H27C 109.5 . . ?
H27A C27 H27C 109.5 . . ?
H27B C27 H27C 109.5 . . ?
C17 C28 H28A 109.5 . . ?
C17 C28 H28B 109.5 . . ?
H28A C28 H28B 109.5 . . ?
C17 C28 H28C 109.5 . . ?
H28A C28 H28C 109.5 . . ?
H28B C28 H28C 109.5 . . ?
C17 C29 H29A 109.5 . . ?
C17 C29 H29B 109.5 . . ?
H29A C29 H29B 109.5 . . ?
C17 C29 H29C 109.5 . . ?
H29A C29 H29C 109.5 . . ?
H29B C29 H29C 109.5 . . ?
C19 C30 H30A 109.5 . . ?
C19 C30 H30B 109.5 . . ?
H30A C30 H30B 109.5 . . ?
C19 C30 H30C 109.5 . . ?
H30A C30 H30C 109.5 . . ?
H30B C30 H30C 109.5 . . ?
C19 C31 H31A 109.5 . . ?
C19 C31 H31B 109.5 . . ?
H31A C31 H31B 109.5 . . ?
C19 C31 H31C 109.5 . . ?
H31A C31 H31C 109.5 . . ?
H31B C31 H31C 109.5 . . ?
C19 C32 H32A 109.5 . . ?
C19 C32 H32B 109.5 . . ?
H32A C32 H32B 109.5 . . ?
C19 C32 H32C 109.5 . . ?
H32A C32 H32C 109.5 . . ?
H32B C32 H32C 109.5 . . ?
C42 C41 C46 120.0 . . ?
C42 C41 C47 125.8 . . ?
C46 C41 C47 113.4 . . ?
C43 C42 C41 120.0 . . ?
C43 C42 H42 120.0 . . ?
C41 C42 H42 120.0 . . ?
C42 C43 C44 120.0 . . ?
C42 C43 H43 120.0 . . ?
C44 C43 H43 120.0 . . ?
C45 C44 C43 120.0 . . ?
C45 C44 H44 120.0 . . ?
C43 C44 H44 120.0 . . ?
C46 C45 C44 120.0 . . ?
C46 C45 H45 120.0 . . ?
C44 C45 H45 120.0 . . ?
C45 C46 C41 120.0 . . ?
C45 C46 H46 120.0 . . ?
C41 C46 H46 120.0 . . ?

loop_
_geom_bond_atom_site_label_1
_geom_bond_atom_site_label_2
_geom_bond_distance
_geom_bond_site_symmetry_2
_geom_bond_publ_flag
O1 B1 1.372(2) . ?
O1 C11 1.3951(17) . ?
B1 O2 1.351(2) . ?
B1 C21 1.567(2) . ?
O2 H1 0.97(3) . ?
C11 C12 1.406(2) . ?
C11 C16 1.408(2) . ?
C12 C13 1.394(2) . ?
C12 C17 1.551(2) . ?
C13 C14 1.389(2) . ?
C13 H13 0.9500 . ?
C14 C15 1.382(2) . ?
C14 C18 1.5189(18) . ?
C15 C16 1.398(2) . ?
C15 H15 0.9500 . ?
C16 C19 1.548(2) . ?
C17 C27 1.533(3) . ?
C17 C29 1.539(3) . ?
C17 C28 1.546(2) . ?
C18 C14 1.5189(18) 2_655 ?
C18 H18A 0.9900 . ?
C18 H18B 0.9900 . ?
C19 C30 1.535(3) . ?
C19 C32 1.536(3) . ?
C19 C31 1.536(3) . ?
C21 C26 1.395(2) . ?
C21 C22 1.400(2) . ?
C22 C23 1.388(2) . ?
C22 H22 0.9500 . ?
C23 C24 1.380(3) . ?
C23 H23 0.9500 . ?
C24 C25 1.378(3) . ?
C24 H24 0.9500 . ?
C25 C26 1.385(2) . ?
C25 H25 0.9500 . ?
C26 H26 0.9500 . ?
C27 H27A 0.9800 . ?
C27 H27B 0.9800 . ?
C27 H27C 0.9800 . ?
C28 H28A 0.9800 . ?
C28 H28B 0.9800 . ?
C28 H28C 0.9800 . ?
C29 H29A 0.9800 . ?
C29 H29B 0.9800 . ?
C29 H29C 0.9800 . ?
C30 H30A 0.9800 . ?
C30 H30B 0.9800 . ?
C30 H30C 0.9800 . ?
C31 H31A 0.9800 . ?
C31 H31B 0.9800 . ?
C31 H31C 0.9800 . ?
C32 H32A 0.9800 . ?
C32 H32B 0.9800 . ?
C32 H32C 0.9800 . ?
C41 C42 1.3900 . ?
C41 C46 1.3900 . ?
C41 C47 1.4975 . ?
C42 C43 1.3900 . ?
C42 H42 0.9500 . ?
C43 C44 1.3900 . ?
C43 H43 0.9500 . ?
C44 C45 1.3900 . ?
C44 H44 0.9500 . ?
C45 C46 1.3900 . ?
C45 H45 0.9500 . ?
C46 H46 0.9500 . ?
C47 H47A 0.9800 . ?
C47 H47B 0.9800 . ?
C47 H47C 0.9800 . ?
